data_4334251
loop_
_publ_author_name
'Christopher L. Webster'
'Jefferson E. Bates'
'Ming Fang'
'Joseph W. Ziller'
'Filipp Furche'
'William J. Evans'

_publ_contact_author
; 
Professor William J. Evans
Department of Chemistry
1102 Natural Sciences II
University of California, Irvine
Irvine, CA 92697-2025
;
_publ_contact_author_email wevans@uci.edu
_publ_contact_author_fax '1  949 824 2210'
_publ_contact_author_phone '1  949 824 5174'
_publ_section_title
;
 Density Functional Theory and X-ray Analysis of the Structural
 Variability in \h5,\h5,\h1-Tris(ring) Rare Earth/Actinide
 Tetramethylpyrrolyl Complexes, (C5Me5)2M(NC4Me4)
;
_journal_name_full 'Inorganic Chemistry'
_journal_page_first 3565
_journal_page_last 3572
_journal_paper_doi 10.1021/ic300905r
_journal_volume 52
_journal_year 2013
_chemical_formula_sum 'C28 H42 N U'
_chemical_formula_weight 630.66
_chemical_name_systematic
; 
 ? 
;
_space_group_IT_number 2
_symmetry_cell_setting triclinic
_symmetry_space_group_name_Hall '-P 1'
_symmetry_space_group_name_H-M 'P -1'
_atom_sites_solution_hydrogens geom
_atom_sites_solution_primary direct
_atom_sites_solution_secondary difmap
_audit_creation_method SHELXTL
_cell_angle_alpha 92.4453(7)
_cell_angle_beta 95.9564(7)
_cell_angle_gamma 95.5524(6)
_cell_formula_units_Z 8
_cell_length_a 9.2609(5)
_cell_length_b 23.1295(13)
_cell_length_c 24.0518(14)
_cell_measurement_reflns_used 9153
_cell_measurement_temperature 88(2)
_cell_measurement_theta_max 28.64
_cell_measurement_theta_min 2.39
_cell_volume 5092.8(5)
_computing_cell_refinement 'Bruker SAINT'
_computing_data_collection 'Bruker APEX2'
_computing_data_reduction 'Bruker SAINT'
_computing_molecular_graphics 'Bruker SHELXTL'
_computing_publication_material 'Bruker SHELXTL'
_computing_structure_refinement 'SHELXL-97 (Sheldrick, 2008)'
_computing_structure_solution 'SHELXS-97 (Sheldrick, 2008)'
_diffrn_ambient_temperature 88(2)
_diffrn_measured_fraction_theta_full 0.997
_diffrn_measured_fraction_theta_max 0.907
_diffrn_measurement_device_type 'Bruker APEX-II CCD'
_diffrn_measurement_method '\f and \w scans'
_diffrn_radiation_monochromator graphite
_diffrn_radiation_source 'fine-focus sealed tube'
_diffrn_radiation_type MoK\a
_diffrn_radiation_wavelength 0.71073
_diffrn_reflns_av_R_equivalents 0.0194
_diffrn_reflns_av_sigmaI/netI 0.0254
_diffrn_reflns_limit_h_max 12
_diffrn_reflns_limit_h_min -12
_diffrn_reflns_limit_k_max 31
_diffrn_reflns_limit_k_min -30
_diffrn_reflns_limit_l_max 32
_diffrn_reflns_limit_l_min -32
_diffrn_reflns_number 60543
_diffrn_reflns_theta_full 25.50
_diffrn_reflns_theta_max 28.83
_diffrn_reflns_theta_min 1.96
_exptl_absorpt_coefficient_mu 6.388
_exptl_absorpt_correction_T_max 0.2937
_exptl_absorpt_correction_T_min 0.1934
_exptl_absorpt_correction_type numerical
_exptl_absorpt_process_details 'Bruker SADABS'
_exptl_crystal_colour dark_green
_exptl_crystal_density_diffrn 1.645
_exptl_crystal_density_meas ?
_exptl_crystal_description block
_exptl_crystal_F_000 2472
_exptl_crystal_size_max 0.38
_exptl_crystal_size_mid 0.28
_exptl_crystal_size_min 0.25
_refine_diff_density_max 2.968
_refine_diff_density_min -1.088
_refine_diff_density_rms 0.108
_refine_ls_extinction_method none
_refine_ls_goodness_of_fit_ref 1.035
_refine_ls_hydrogen_treatment constr
_refine_ls_matrix_type full
_refine_ls_number_parameters 1167
_refine_ls_number_reflns 24189
_refine_ls_number_restraints 0
_refine_ls_restrained_S_all 1.035
_refine_ls_R_factor_all 0.0328
_refine_ls_R_factor_gt 0.0245
_refine_ls_shift/su_max 0.029
_refine_ls_shift/su_mean 0.000
_refine_ls_structure_factor_coef Fsqd
_refine_ls_weighting_details 'calc w=1/[\s^2^(Fo^2^)+(0.0284P)^2^+4.6741P] where P=(Fo^2^+2Fc^2^)/3'
_refine_ls_weighting_scheme calc
_refine_ls_wR_factor_gt 0.0558
_refine_ls_wR_factor_ref 0.0587
_reflns_number_gt 20677
_reflns_number_total 24189
_reflns_threshold_expression >2sigma(I)
_cod_data_source_file ic300905r_si_003_4.cif
_cod_data_source_block clw14
_cod_depositor_comments
;
The following automatic conversions were performed:

'_exptl_crystal_density_meas' value 'none' was changed to '?' - the
value is perceived as not measured.

Automatic conversion script
Id: cif_fix_values 3008 2015-01-20 13:52:24Z robertas 
;
_cod_database_code 4334251

loop_
_symmetry_equiv_pos_as_xyz
'x, y, z'
'-x, -y, -z'

loop_
_atom_site_label
_atom_site_type_symbol
_atom_site_fract_x
_atom_site_fract_y
_atom_site_fract_z
_atom_site_U_iso_or_equiv
_atom_site_adp_type
_atom_site_occupancy
_atom_site_symmetry_multiplicity
_atom_site_calc_flag
_atom_site_refinement_flags
_atom_site_disorder_assembly
_atom_site_disorder_group
U1 U 0.404786(11) 0.318005(4) 0.914617(4) 0.01501(3) Uani 1 1 d . . .
N1 N 0.6197(3) 0.30288(11) 0.97228(11) 0.0207(5) Uani 1 1 d . . .
C1 C 0.3180(3) 0.36915(13) 1.00874(13) 0.0201(6) Uani 1 1 d . . .
C2 C 0.2379(3) 0.39268(13) 0.96292(13) 0.0204(6) Uani 1 1 d . . .
C3 C 0.1348(3) 0.34829(13) 0.93588(13) 0.0190(6) Uani 1 1 d . . .
C4 C 0.1514(3) 0.29624(13) 0.96483(12) 0.0178(6) Uani 1 1 d . . .
C5 C 0.2647(3) 0.30944(13) 1.00967(12) 0.0191(6) Uani 1 1 d . . .
C6 C 0.4286(4) 0.40105(15) 1.05217(14) 0.0298(8) Uani 1 1 d . . .
H6A H 0.4571 0.4400 1.0399 0.045 Uiso 1 1 calc R . .
H6B H 0.5148 0.3796 1.0573 0.045 Uiso 1 1 calc R . .
H6C H 0.3863 0.4044 1.0877 0.045 Uiso 1 1 calc R . .
C7 C 0.2536(4) 0.45495(14) 0.94648(17) 0.0360(9) Uani 1 1 d . . .
H7A H 0.1600 0.4712 0.9474 0.054 Uiso 1 1 calc R . .
H7B H 0.2832 0.4564 0.9086 0.054 Uiso 1 1 calc R . .
H7C H 0.3278 0.4777 0.9728 0.054 Uiso 1 1 calc R . .
C8 C 0.0185(4) 0.35656(15) 0.88960(14) 0.0277(7) Uani 1 1 d . . .
H8A H 0.0556 0.3863 0.8653 0.042 Uiso 1 1 calc R . .
H8B H -0.0672 0.3691 0.9056 0.042 Uiso 1 1 calc R . .
H8C H -0.0088 0.3197 0.8676 0.042 Uiso 1 1 calc R . .
C9 C 0.0530(3) 0.24006(13) 0.95477(14) 0.0244(7) Uani 1 1 d . . .
H9A H 0.1103 0.2072 0.9623 0.037 Uiso 1 1 calc R . .
H9B H 0.0091 0.2366 0.9158 0.037 Uiso 1 1 calc R . .
H9C H -0.0242 0.2399 0.9797 0.037 Uiso 1 1 calc R . .
C10 C 0.3123(4) 0.26906(15) 1.05403(13) 0.0259(7) Uani 1 1 d . . .
H10A H 0.4177 0.2770 1.0646 0.039 Uiso 1 1 calc R . .
H10B H 0.2896 0.2287 1.0394 0.039 Uiso 1 1 calc R . .
H10C H 0.2606 0.2753 1.0870 0.039 Uiso 1 1 calc R . .
C11 C 0.5354(3) 0.25152(13) 0.83975(12) 0.0194(6) Uani 1 1 d . . .
C12 C 0.4997(3) 0.30200(13) 0.81169(12) 0.0188(6) Uani 1 1 d . . .
C13 C 0.3452(3) 0.29908(13) 0.80066(12) 0.0185(6) Uani 1 1 d . . .
C14 C 0.2852(3) 0.24744(12) 0.82257(12) 0.0175(6) Uani 1 1 d . . .
C15 C 0.4025(3) 0.21831(12) 0.84736(12) 0.0196(6) Uani 1 1 d . . .
C16 C 0.6881(4) 0.23627(16) 0.85589(15) 0.0322(8) Uani 1 1 d . . .
H16A H 0.6838 0.1988 0.8735 0.048 Uiso 1 1 calc R . .
H16B H 0.7404 0.2665 0.8823 0.048 Uiso 1 1 calc R . .
H16C H 0.7392 0.2336 0.8223 0.048 Uiso 1 1 calc R . .
C17 C 0.6073(4) 0.34740(15) 0.79175(14) 0.0281(7) Uani 1 1 d . . .
H17A H 0.7040 0.3452 0.8119 0.042 Uiso 1 1 calc R . .
H17B H 0.5761 0.3861 0.7988 0.042 Uiso 1 1 calc R . .
H17C H 0.6119 0.3405 0.7515 0.042 Uiso 1 1 calc R . .
C18 C 0.2626(4) 0.34406(14) 0.77140(14) 0.0273(7) Uani 1 1 d . . .
H18A H 0.1659 0.3263 0.7557 0.041 Uiso 1 1 calc R . .
H18B H 0.3164 0.3592 0.7412 0.041 Uiso 1 1 calc R . .
H18C H 0.2520 0.3760 0.7983 0.041 Uiso 1 1 calc R . .
C19 C 0.1287(4) 0.22077(14) 0.81158(14) 0.0266(7) Uani 1 1 d . . .
H19A H 0.0634 0.2517 0.8104 0.040 Uiso 1 1 calc R . .
H19B H 0.1065 0.1951 0.8416 0.040 Uiso 1 1 calc R . .
H19C H 0.1148 0.1983 0.7756 0.040 Uiso 1 1 calc R . .
C20 C 0.3856(4) 0.15892(13) 0.87112(14) 0.0305(8) Uani 1 1 d . . .
H20A H 0.4762 0.1523 0.8937 0.046 Uiso 1 1 calc R . .
H20B H 0.3646 0.1291 0.8404 0.046 Uiso 1 1 calc R . .
H20C H 0.3051 0.1568 0.8946 0.046 Uiso 1 1 calc R . .
C21 C 0.7046(3) 0.35617(13) 0.98116(13) 0.0194(6) Uani 1 1 d . . .
C22 C 0.8144(3) 0.35393(14) 1.02423(13) 0.0217(6) Uani 1 1 d . . .
C23 C 0.7969(3) 0.29628(14) 1.04388(13) 0.0232(7) Uani 1 1 d . . .
C24 C 0.6799(3) 0.26697(14) 1.01089(13) 0.0218(6) Uani 1 1 d . . .
C25 C 0.6694(4) 0.40621(14) 0.94522(13) 0.0233(7) Uani 1 1 d . . .
H25A H 0.7462 0.4386 0.9535 0.035 Uiso 1 1 calc R . .
H25B H 0.5756 0.4190 0.9533 0.035 Uiso 1 1 calc R . .
H25C H 0.6635 0.3934 0.9056 0.035 Uiso 1 1 calc R . .
C26 C 0.9310(4) 0.40044(15) 1.04710(15) 0.0295(8) Uani 1 1 d . . .
H26A H 0.9284 0.4339 1.0234 0.044 Uiso 1 1 calc R . .
H26B H 1.0265 0.3854 1.0476 0.044 Uiso 1 1 calc R . .
H26C H 0.9146 0.4126 1.0853 0.044 Uiso 1 1 calc R . .
C27 C 0.8908(4) 0.27243(16) 1.09032(14) 0.0314(8) Uani 1 1 d . . .
H27A H 0.8441 0.2349 1.1001 0.047 Uiso 1 1 calc R . .
H27B H 0.9033 0.2997 1.1231 0.047 Uiso 1 1 calc R . .
H27C H 0.9865 0.2670 1.0780 0.047 Uiso 1 1 calc R . .
C28 C 0.6217(4) 0.20394(15) 1.01071(15) 0.0322(8) Uani 1 1 d . . .
H28A H 0.6329 0.1908 1.0490 0.048 Uiso 1 1 calc R . .
H28B H 0.6762 0.1806 0.9868 0.048 Uiso 1 1 calc R . .
H28C H 0.5182 0.1993 0.9962 0.048 Uiso 1 1 calc R . .
U2 U 0.589712(12) 0.179510(5) 0.583983(4) 0.01621(3) Uani 1 1 d . . .
N2 N 0.3738(3) 0.19186(13) 0.52615(11) 0.0264(6) Uani 1 1 d . . .
C29 C 0.6415(3) 0.20042(13) 0.69729(12) 0.0197(6) Uani 1 1 d . . .
C30 C 0.7098(3) 0.25045(12) 0.67571(12) 0.0183(6) Uani 1 1 d . . .
C31 C 0.5984(3) 0.28146(12) 0.64914(13) 0.0200(6) Uani 1 1 d . . .
C32 C 0.4616(3) 0.25115(13) 0.65568(13) 0.0211(6) Uani 1 1 d . . .
C33 C 0.4882(3) 0.20038(13) 0.68477(12) 0.0192(6) Uani 1 1 d . . .
C34 C 0.7152(4) 0.15329(14) 0.72705(13) 0.0269(7) Uani 1 1 d . . .
H34A H 0.8151 0.1683 0.7418 0.040 Uiso 1 1 calc R . .
H34B H 0.7179 0.1200 0.7007 0.040 Uiso 1 1 calc R . .
H34C H 0.6606 0.1409 0.7580 0.040 Uiso 1 1 calc R . .
C35 C 0.8677(3) 0.27443(14) 0.68861(14) 0.0252(7) Uani 1 1 d . . .
H35A H 0.9286 0.2422 0.6931 0.038 Uiso 1 1 calc R . .
H35B H 0.8797 0.2990 0.7233 0.038 Uiso 1 1 calc R . .
H35C H 0.8974 0.2976 0.6578 0.038 Uiso 1 1 calc R . .
C36 C 0.6248(4) 0.34020(14) 0.62457(15) 0.0313(8) Uani 1 1 d . . .
H36A H 0.5377 0.3479 0.6003 0.047 Uiso 1 1 calc R . .
H36B H 0.7082 0.3403 0.6026 0.047 Uiso 1 1 calc R . .
H36C H 0.6455 0.3705 0.6549 0.047 Uiso 1 1 calc R . .
C37 C 0.3131(4) 0.27049(16) 0.63820(16) 0.0336(8) Uani 1 1 d . . .
H37A H 0.3245 0.3106 0.6265 0.050 Uiso 1 1 calc R . .
H37B H 0.2545 0.2685 0.6698 0.050 Uiso 1 1 calc R . .
H37C H 0.2641 0.2449 0.6069 0.050 Uiso 1 1 calc R . .
C38 C 0.3737(4) 0.15695(15) 0.70377(13) 0.0275(7) Uani 1 1 d . . .
H38A H 0.4048 0.1178 0.7003 0.041 Uiso 1 1 calc R . .
H38B H 0.2811 0.1584 0.6804 0.041 Uiso 1 1 calc R . .
H38C H 0.3609 0.1664 0.7429 0.041 Uiso 1 1 calc R . .
C39 C 0.8378(3) 0.20213(13) 0.53045(12) 0.0193(6) Uani 1 1 d . . .
C40 C 0.7234(3) 0.18430(14) 0.48691(13) 0.0216(6) Uani 1 1 d . . .
C41 C 0.6770(3) 0.12495(15) 0.49212(14) 0.0252(7) Uani 1 1 d . . .
C42 C 0.7618(4) 0.10571(13) 0.53943(14) 0.0243(7) Uani 1 1 d . . .
C43 C 0.8605(3) 0.15299(13) 0.56266(13) 0.0192(6) Uani 1 1 d . . .
C44 C 0.9301(4) 0.25990(13) 0.53700(14) 0.0263(7) Uani 1 1 d . . .
H44A H 0.9698 0.2676 0.5763 0.040 Uiso 1 1 calc R . .
H44B H 0.8700 0.2908 0.5253 0.040 Uiso 1 1 calc R . .
H44C H 1.0105 0.2589 0.5136 0.040 Uiso 1 1 calc R . .
C45 C 0.6708(4) 0.22023(18) 0.43931(14) 0.0378(9) Uani 1 1 d . . .
H45A H 0.5644 0.2131 0.4318 0.057 Uiso 1 1 calc R . .
H45B H 0.7155 0.2093 0.4057 0.057 Uiso 1 1 calc R . .
H45C H 0.6985 0.2616 0.4495 0.057 Uiso 1 1 calc R . .
C46 C 0.5671(4) 0.08900(18) 0.45076(16) 0.0421(10) Uani 1 1 d . . .
H46A H 0.4751 0.1069 0.4474 0.063 Uiso 1 1 calc R . .
H46B H 0.5503 0.0496 0.4638 0.063 Uiso 1 1 calc R . .
H46C H 0.6046 0.0871 0.4142 0.063 Uiso 1 1 calc R . .
C47 C 0.7500(5) 0.04575(15) 0.56229(19) 0.0476(11) Uani 1 1 d . . .
H47A H 0.8473 0.0322 0.5679 0.071 Uiso 1 1 calc R . .
H47B H 0.6867 0.0188 0.5357 0.071 Uiso 1 1 calc R . .
H47C H 0.7085 0.0474 0.5981 0.071 Uiso 1 1 calc R . .
C48 C 0.9810(4) 0.14943(15) 0.60904(14) 0.0276(7) Uani 1 1 d . . .
H48A H 0.9419 0.1289 0.6399 0.041 Uiso 1 1 calc R . .
H48B H 1.0220 0.1888 0.6225 0.041 Uiso 1 1 calc R . .
H48C H 1.0577 0.1283 0.5949 0.041 Uiso 1 1 calc R . .
C49 C 0.2898(4) 0.13835(16) 0.51892(14) 0.0286(7) Uani 1 1 d . . .
C50 C 0.1786(4) 0.14012(19) 0.47626(15) 0.0388(10) Uani 1 1 d . . .
C51 C 0.1949(4) 0.1973(2) 0.45547(15) 0.0417(10) Uani 1 1 d . . .
C52 C 0.3117(4) 0.22694(18) 0.48705(14) 0.0328(8) Uani 1 1 d . . .
C53 C 0.3275(4) 0.08949(16) 0.55554(15) 0.0360(9) Uani 1 1 d . . .
H53A H 0.2501 0.0572 0.5489 0.054 Uiso 1 1 calc R . .
H53B H 0.3366 0.1033 0.5949 0.054 Uiso 1 1 calc R . .
H53C H 0.4201 0.0762 0.5466 0.054 Uiso 1 1 calc R . .
C54 C 0.0616(4) 0.0927(2) 0.4551(2) 0.0636(16) Uani 1 1 d . . .
H54A H 0.0699 0.0591 0.4783 0.095 Uiso 1 1 calc R . .
H54B H 0.0728 0.0812 0.4162 0.095 Uiso 1 1 calc R . .
H54C H -0.0343 0.1068 0.4570 0.095 Uiso 1 1 calc R . .
C55 C 0.0974(5) 0.2196(3) 0.40897(17) 0.0689(17) Uani 1 1 d . . .
H55A H 0.1403 0.2576 0.3990 0.103 Uiso 1 1 calc R . .
H55B H 0.0011 0.2234 0.4214 0.103 Uiso 1 1 calc R . .
H55C H 0.0873 0.1922 0.3762 0.103 Uiso 1 1 calc R . .
C56 C 0.3707(5) 0.28973(19) 0.48512(18) 0.0509(12) Uani 1 1 d . . .
H56A H 0.3496 0.3027 0.4472 0.076 Uiso 1 1 calc R . .
H56B H 0.4765 0.2938 0.4955 0.076 Uiso 1 1 calc R . .
H56C H 0.3244 0.3136 0.5114 0.076 Uiso 1 1 calc R . .
U3 U 0.79960(5) 0.45332(8) 0.32843(3) 0.01552(12) Uani 0.835(9) 1 d P . .
U3B U 0.7946(4) 0.4347(6) 0.33265(15) 0.0199(9) Uani 0.165(9) 1 d P . .
N3 N 0.9995(3) 0.42770(12) 0.28198(11) 0.0255(6) Uani 1 1 d . . .
C57 C 0.5193(3) 0.45730(13) 0.28072(12) 0.0190(6) Uani 1 1 d . . .
C58 C 0.5112(3) 0.40787(13) 0.31354(12) 0.0201(6) Uani 1 1 d . . .
C59 C 0.5882(3) 0.36495(13) 0.28882(13) 0.0215(6) Uani 1 1 d . . .
C60 C 0.6425(3) 0.38715(13) 0.23986(13) 0.0214(6) Uani 1 1 d . . .
C61 C 0.6009(3) 0.44434(13) 0.23540(12) 0.0191(6) Uani 1 1 d . . .
C62 C 0.4483(4) 0.51175(14) 0.29101(14) 0.0250(7) Uani 1 1 d . . .
H62A H 0.4458 0.5189 0.3313 0.038 Uiso 1 1 calc R . .
H62B H 0.3485 0.5072 0.2722 0.038 Uiso 1 1 calc R . .
H62C H 0.5042 0.5447 0.2762 0.038 Uiso 1 1 calc R . .
C63 C 0.4155(4) 0.39877(14) 0.36066(13) 0.0249(7) Uani 1 1 d . . .
H63A H 0.4236 0.4345 0.3847 0.037 Uiso 1 1 calc R . .
H63B H 0.4475 0.3669 0.3829 0.037 Uiso 1 1 calc R . .
H63C H 0.3138 0.3891 0.3449 0.037 Uiso 1 1 calc R . .
C64 C 0.6097(4) 0.30607(14) 0.31202(15) 0.0347(8) Uani 1 1 d . . .
H64A H 0.5147 0.2859 0.3175 0.052 Uiso 1 1 calc R . .
H64B H 0.6711 0.3114 0.3479 0.052 Uiso 1 1 calc R . .
H64C H 0.6572 0.2829 0.2856 0.052 Uiso 1 1 calc R . .
C65 C 0.7188(4) 0.35579(15) 0.19773(14) 0.0295(7) Uani 1 1 d . . .
H65A H 0.8004 0.3816 0.1871 0.044 Uiso 1 1 calc R . .
H65B H 0.6501 0.3439 0.1645 0.044 Uiso 1 1 calc R . .
H65C H 0.7559 0.3213 0.2140 0.044 Uiso 1 1 calc R . .
C66 C 0.6279(4) 0.48177(15) 0.18697(13) 0.0275(7) Uani 1 1 d . . .
H66A H 0.7268 0.4785 0.1769 0.041 Uiso 1 1 calc R . .
H66B H 0.6179 0.5224 0.1977 0.041 Uiso 1 1 calc R . .
H66C H 0.5567 0.4688 0.1548 0.041 Uiso 1 1 calc R . .
C67 C 0.8023(3) 0.44900(13) 0.44397(12) 0.0192(6) Uani 1 1 d . . .
C68 C 0.9481(3) 0.44416(13) 0.43201(12) 0.0189(6) Uani 1 1 d . . .
C69 C 1.0046(3) 0.49786(12) 0.41279(12) 0.0181(6) Uani 1 1 d . . .
C70 C 0.8922(4) 0.53575(13) 0.41174(13) 0.0219(6) Uani 1 1 d . . .
C71 C 0.7674(3) 0.50569(13) 0.43118(12) 0.0195(6) Uani 1 1 d . . .
C72 C 0.7103(4) 0.40296(14) 0.47061(14) 0.0268(7) Uani 1 1 d . . .
H72A H 0.6173 0.4174 0.4774 0.040 Uiso 1 1 calc R . .
H72B H 0.7620 0.3936 0.5062 0.040 Uiso 1 1 calc R . .
H72C H 0.6917 0.3679 0.4455 0.040 Uiso 1 1 calc R . .
C73 C 1.0318(4) 0.39224(14) 0.44205(15) 0.0295(8) Uani 1 1 d . . .
H73A H 1.1097 0.3925 0.4174 0.044 Uiso 1 1 calc R . .
H73B H 0.9656 0.3565 0.4341 0.044 Uiso 1 1 calc R . .
H73C H 1.0746 0.3940 0.4812 0.044 Uiso 1 1 calc R . .
C74 C 1.1592(4) 0.51160(14) 0.39942(15) 0.0267(7) Uani 1 1 d . . .
H74A H 1.1785 0.4849 0.3689 0.040 Uiso 1 1 calc R . .
H74B H 1.2269 0.5070 0.4327 0.040 Uiso 1 1 calc R . .
H74C H 1.1727 0.5518 0.3880 0.040 Uiso 1 1 calc R . .
C75 C 0.9030(4) 0.59793(14) 0.39508(16) 0.0323(8) Uani 1 1 d . . .
H75A H 0.8740 0.6229 0.4251 0.048 Uiso 1 1 calc R . .
H75B H 0.8384 0.6010 0.3606 0.048 Uiso 1 1 calc R . .
H75C H 1.0039 0.6104 0.3887 0.048 Uiso 1 1 calc R . .
C76 C 0.6326(4) 0.53347(14) 0.44333(14) 0.0264(7) Uani 1 1 d . . .
H76A H 0.5518 0.5031 0.4450 0.040 Uiso 1 1 calc R . .
H76B H 0.6066 0.5595 0.4136 0.040 Uiso 1 1 calc R . .
H76C H 0.6517 0.5559 0.4793 0.040 Uiso 1 1 calc R . .
C77 C 1.0331(3) 0.47238(14) 0.24671(14) 0.0239(7) Uani 1 1 d . . .
C78 C 1.1171(3) 0.45376(14) 0.20653(13) 0.0210(6) Uani 1 1 d . . .
C79 C 1.1379(3) 0.39475(13) 0.21760(13) 0.0219(6) Uani 1 1 d . . .
C80 C 1.0644(4) 0.38112(14) 0.26283(13) 0.0243(7) Uani 1 1 d . . .
C81 C 0.9875(4) 0.53171(15) 0.25777(15) 0.0318(8) Uani 1 1 d . . .
H81A H 1.0208 0.5576 0.2294 0.048 Uiso 1 1 calc R . .
H81B H 1.0309 0.5471 0.2950 0.048 Uiso 1 1 calc R . .
H81C H 0.8809 0.5294 0.2561 0.048 Uiso 1 1 calc R . .
C82 C 1.1809(4) 0.48821(16) 0.16167(14) 0.0314(8) Uani 1 1 d . . .
H82A H 1.1430 0.5263 0.1610 0.047 Uiso 1 1 calc R . .
H82B H 1.1538 0.4672 0.1252 0.047 Uiso 1 1 calc R . .
H82C H 1.2874 0.4935 0.1695 0.047 Uiso 1 1 calc R . .
C83 C 1.2250(4) 0.35632(15) 0.18570(16) 0.0322(8) Uani 1 1 d . . .
H83A H 1.2073 0.3162 0.1968 0.048 Uiso 1 1 calc R . .
H83B H 1.3291 0.3697 0.1939 0.048 Uiso 1 1 calc R . .
H83C H 1.1958 0.3579 0.1455 0.048 Uiso 1 1 calc R . .
C84 C 1.0470(4) 0.32302(15) 0.28961(15) 0.0351(8) Uani 1 1 d . . .
H84A H 0.9944 0.3270 0.3227 0.053 Uiso 1 1 calc R . .
H84B H 1.1435 0.3106 0.3008 0.053 Uiso 1 1 calc R . .
H84C H 0.9917 0.2940 0.2627 0.053 Uiso 1 1 calc R . .
U4 U 0.216633(12) 0.070133(5) 0.165572(4) 0.01676(3) Uani 1 1 d . . .
N4 N 0.0264(3) 0.05827(13) 0.22387(11) 0.0276(6) Uani 1 1 d . A .
C85 C 0.4001(3) 0.06430(13) 0.26241(12) 0.0199(6) Uani 1 1 d . . .
C86 C 0.4822(3) 0.04759(13) 0.21861(12) 0.0188(6) Uani 1 1 d . . .
C87 C 0.5121(3) 0.09717(14) 0.18739(13) 0.0222(7) Uani 1 1 d . . .
C88 C 0.4478(4) 0.14401(13) 0.21116(14) 0.0247(7) Uani 1 1 d . . .
C89 C 0.3807(4) 0.12447(14) 0.25837(13) 0.0237(7) Uani 1 1 d . . .
C90 C 0.3545(4) 0.02770(16) 0.30878(13) 0.0288(7) Uani 1 1 d . . .
H90A H 0.3515 -0.0135 0.2971 0.043 Uiso 1 1 calc R . .
H90B H 0.2575 0.0363 0.3175 0.043 Uiso 1 1 calc R . .
H90C H 0.4248 0.0365 0.3421 0.043 Uiso 1 1 calc R . .
C91 C 0.5425(4) -0.01015(14) 0.21159(14) 0.0263(7) Uani 1 1 d . . .
H91A H 0.5581 -0.0173 0.1723 0.039 Uiso 1 1 calc R . .
H91B H 0.4730 -0.0411 0.2227 0.039 Uiso 1 1 calc R . .
H91C H 0.6355 -0.0096 0.2352 0.039 Uiso 1 1 calc R . .
C92 C 0.6092(4) 0.10209(15) 0.14083(13) 0.0276(7) Uani 1 1 d . . .
H92A H 0.5666 0.1259 0.1119 0.041 Uiso 1 1 calc R . .
H92B H 0.6179 0.0632 0.1245 0.041 Uiso 1 1 calc R . .
H92C H 0.7060 0.1204 0.1558 0.041 Uiso 1 1 calc R . .
C93 C 0.4545(5) 0.20427(15) 0.18896(16) 0.0418(10) Uani 1 1 d . . .
H93A H 0.5566 0.2209 0.1911 0.063 Uiso 1 1 calc R . .
H93B H 0.4003 0.2291 0.2115 0.063 Uiso 1 1 calc R . .
H93C H 0.4111 0.2019 0.1499 0.063 Uiso 1 1 calc R . .
C94 C 0.3108(4) 0.15974(16) 0.29985(15) 0.0348(8) Uani 1 1 d . . .
H94A H 0.2922 0.1973 0.2846 0.052 Uiso 1 1 calc R . .
H94B H 0.3761 0.1663 0.3348 0.052 Uiso 1 1 calc R . .
H94C H 0.2183 0.1387 0.3073 0.052 Uiso 1 1 calc R . .
C95 C 0.1382(4) -0.03211(12) 0.10070(13) 0.0210(6) Uani 1 1 d . . .
C96 C 0.2525(3) -0.00218(12) 0.07464(12) 0.0180(6) Uani 1 1 d . . .
C97 C 0.1994(3) 0.04829(12) 0.05231(12) 0.0177(6) Uani 1 1 d . . .
C98 C 0.0529(3) 0.04976(13) 0.06411(12) 0.0203(6) Uani 1 1 d . . .
C99 C 0.0147(3) -0.00050(13) 0.09379(13) 0.0222(6) Uani 1 1 d . . .
C100 C 0.1444(4) -0.09079(14) 0.12496(15) 0.0355(9) Uani 1 1 d . . .
H10D H 0.0664 -0.0974 0.1493 0.053 Uiso 1 1 calc R . .
H10E H 0.2392 -0.0922 0.1468 0.053 Uiso 1 1 calc R . .
H10F H 0.1315 -0.1210 0.0946 0.053 Uiso 1 1 calc R . .
C101 C 0.3912(4) -0.02724(14) 0.06249(14) 0.0260(7) Uani 1 1 d . . .
H10G H 0.4666 0.0045 0.0581 0.039 Uiso 1 1 calc R . .
H10H H 0.3725 -0.0520 0.0279 0.039 Uiso 1 1 calc R . .
H10I H 0.4244 -0.0504 0.0936 0.039 Uiso 1 1 calc R . .
C102 C 0.2839(4) 0.09384(14) 0.02210(14) 0.0286(8) Uani 1 1 d . . .
H10J H 0.3675 0.0774 0.0080 0.043 Uiso 1 1 calc R . .
H10K H 0.3186 0.1273 0.0480 0.043 Uiso 1 1 calc R . .
H10L H 0.2204 0.1064 -0.0093 0.043 Uiso 1 1 calc R . .
C103 C -0.0483(4) 0.09361(15) 0.04427(14) 0.0317(8) Uani 1 1 d . . .
H10M H 0.0053 0.1325 0.0473 0.048 Uiso 1 1 calc R . .
H10N H -0.1293 0.0932 0.0675 0.048 Uiso 1 1 calc R . .
H10O H -0.0868 0.0837 0.0052 0.048 Uiso 1 1 calc R . .
C104 C -0.1357(4) -0.01809(17) 0.11064(17) 0.0382(9) Uani 1 1 d . . .
H10P H -0.1396 -0.0577 0.1238 0.057 Uiso 1 1 calc R . .
H10Q H -0.2088 -0.0168 0.0783 0.057 Uiso 1 1 calc R . .
H10R H -0.1562 0.0089 0.1407 0.057 Uiso 1 1 calc R . .
C105 C -0.0276(4) 0.11145(18) 0.23068(16) 0.0387(10) Uani 1 1 d . A .
C106 C -0.1181(4) 0.1099(3) 0.2724(2) 0.0633(17) Uani 1 1 d . . .
C107 C -0.1226(4) 0.0527(3) 0.29271(17) 0.0639(17) Uani 1 1 d . A .
C108 C -0.0352(4) 0.0226(2) 0.26215(15) 0.0415(10) Uani 1 1 d . . .
C109 C 0.0176(5) 0.16051(17) 0.19477(18) 0.0508(12) Uani 1 1 d . . .
H10S H -0.0317 0.1946 0.2043 0.076 Uiso 1 1 calc R A .
H10T H -0.0096 0.1484 0.1552 0.076 Uiso 1 1 calc R . .
H10U H 0.1235 0.1703 0.2015 0.076 Uiso 1 1 calc R . .
C110 C -0.2036(8) 0.1475(3) 0.3018(3) 0.0317(16) Uani 0.55 1 d P A 1
H11A H -0.1705 0.1491 0.3420 0.048 Uiso 0.55 1 calc PR A 1
H11B H -0.3068 0.1322 0.2957 0.048 Uiso 0.55 1 calc PR A 1
H11C H -0.1916 0.1866 0.2879 0.048 Uiso 0.55 1 calc PR A 1
C111 C -0.2024(9) 0.0167(3) 0.3407(3) 0.0317(17) Uani 0.55 1 d P A 1
H11D H -0.1721 -0.0228 0.3413 0.048 Uiso 0.55 1 calc PR A 1
H11E H -0.3085 0.0146 0.3320 0.048 Uiso 0.55 1 calc PR A 1
H11F H -0.1739 0.0368 0.3775 0.048 Uiso 0.55 1 calc PR A 1
C112 C -0.1946(10) 0.1735(4) 0.2798(4) 0.036(2) Uani 0.45 1 d P A 2
H11G H -0.1748 0.1978 0.2485 0.053 Uiso 0.45 1 calc PR A 2
H11H H -0.1527 0.1942 0.3151 0.053 Uiso 0.45 1 calc PR A 2
H11I H -0.3003 0.1652 0.2801 0.053 Uiso 0.45 1 calc PR A 2
C113 C -0.2169(10) 0.0503(6) 0.3346(4) 0.044(3) Uani 0.45 1 d P A 2
H11J H -0.3132 0.0600 0.3191 0.066 Uiso 0.45 1 calc PR A 2
H11K H -0.1778 0.0783 0.3655 0.066 Uiso 0.45 1 calc PR A 2
H11L H -0.2257 0.0110 0.3484 0.066 Uiso 0.45 1 calc PR A 2
C114 C -0.0069(5) -0.0399(2) 0.26401(19) 0.0558(13) Uani 1 1 d . A .
H11M H 0.0036 -0.0509 0.3030 0.084 Uiso 1 1 calc R . .
H11N H 0.0830 -0.0455 0.2472 0.084 Uiso 1 1 calc R . .
H11O H -0.0889 -0.0642 0.2431 0.084 Uiso 1 1 calc R . .

loop_
_atom_site_aniso_label
_atom_site_aniso_U_11
_atom_site_aniso_U_22
_atom_site_aniso_U_33
_atom_site_aniso_U_23
_atom_site_aniso_U_13
_atom_site_aniso_U_12
U1 0.01386(6) 0.01699(5) 0.01389(5) -0.00163(4) 0.00181(4) 0.00083(4)
N1 0.0185(13) 0.0251(13) 0.0181(13) 0.0013(10) 0.0018(10) 0.0007(10)
C1 0.0193(16) 0.0244(15) 0.0169(15) -0.0047(12) 0.0059(12) 0.0011(12)
C2 0.0224(16) 0.0177(14) 0.0227(16) -0.0009(12) 0.0101(13) 0.0029(12)
C3 0.0179(15) 0.0196(14) 0.0210(15) 0.0006(12) 0.0051(12) 0.0057(11)
C4 0.0146(15) 0.0213(14) 0.0182(15) 0.0013(11) 0.0054(12) 0.0021(11)
C5 0.0172(15) 0.0234(15) 0.0174(15) -0.0009(12) 0.0033(12) 0.0039(12)
C6 0.0301(19) 0.0347(18) 0.0225(17) -0.0098(14) 0.0075(14) -0.0072(15)
C7 0.046(2) 0.0202(16) 0.045(2) 0.0052(15) 0.0134(18) 0.0067(15)
C8 0.0217(17) 0.0373(19) 0.0257(17) 0.0040(14) 0.0023(14) 0.0102(14)
C9 0.0219(17) 0.0239(16) 0.0267(17) -0.0009(13) 0.0059(13) -0.0041(13)
C10 0.0285(18) 0.0329(18) 0.0179(16) 0.0060(13) 0.0050(13) 0.0067(14)
C11 0.0195(16) 0.0219(15) 0.0172(15) -0.0057(11) 0.0022(12) 0.0071(12)
C12 0.0203(16) 0.0217(15) 0.0142(14) -0.0026(11) 0.0047(12) 0.0001(12)
C13 0.0224(16) 0.0194(14) 0.0134(14) -0.0023(11) 0.0007(12) 0.0039(12)
C14 0.0169(15) 0.0201(14) 0.0145(14) -0.0034(11) -0.0002(11) 0.0001(11)
C15 0.0262(17) 0.0149(13) 0.0179(15) -0.0006(11) 0.0015(12) 0.0044(12)
C16 0.0243(18) 0.041(2) 0.0309(19) -0.0085(15) 0.0006(15) 0.0107(15)
C17 0.0281(18) 0.0330(18) 0.0220(17) -0.0033(14) 0.0078(14) -0.0068(14)
C18 0.0335(19) 0.0256(16) 0.0225(17) 0.0023(13) -0.0033(14) 0.0079(14)
C19 0.0226(17) 0.0283(17) 0.0270(18) -0.0071(13) 0.0017(14) -0.0023(13)
C20 0.045(2) 0.0186(15) 0.0274(18) 0.0024(13) 0.0004(16) 0.0028(14)
C21 0.0168(15) 0.0231(15) 0.0186(15) -0.0009(12) 0.0048(12) 0.0018(12)
C22 0.0155(15) 0.0311(17) 0.0185(15) -0.0061(12) 0.0033(12) 0.0034(12)
C23 0.0192(16) 0.0324(17) 0.0188(16) -0.0004(13) 0.0029(13) 0.0073(13)
C24 0.0195(16) 0.0270(16) 0.0200(16) 0.0038(12) 0.0036(12) 0.0061(12)
C25 0.0226(17) 0.0266(16) 0.0206(16) 0.0009(13) 0.0043(13) -0.0010(13)
C26 0.0193(17) 0.0381(19) 0.0298(19) -0.0107(15) 0.0022(14) 0.0019(14)
C27 0.0281(19) 0.044(2) 0.0234(18) -0.0003(15) -0.0018(14) 0.0135(16)
C28 0.032(2) 0.0298(18) 0.035(2) 0.0089(15) 0.0009(16) 0.0026(15)
U2 0.01445(6) 0.01948(5) 0.01424(5) -0.00159(4) 0.00097(4) 0.00108(4)
N2 0.0190(14) 0.0401(16) 0.0197(14) 0.0025(12) 0.0013(11) 0.0009(12)
C29 0.0245(17) 0.0193(14) 0.0149(14) -0.0014(11) 0.0001(12) 0.0036(12)
C30 0.0195(15) 0.0166(14) 0.0180(15) -0.0020(11) 0.0001(12) 0.0015(11)
C31 0.0242(17) 0.0155(14) 0.0203(15) -0.0013(11) 0.0018(13) 0.0043(12)
C32 0.0185(16) 0.0250(15) 0.0198(15) -0.0069(12) 0.0019(12) 0.0062(12)
C33 0.0237(16) 0.0190(14) 0.0149(14) -0.0040(11) 0.0060(12) 0.0002(12)
C34 0.0343(19) 0.0249(16) 0.0206(16) 0.0025(13) -0.0041(14) 0.0066(14)
C35 0.0192(16) 0.0274(16) 0.0268(17) -0.0043(13) -0.0014(13) -0.0020(13)
C36 0.043(2) 0.0200(16) 0.0312(19) 0.0028(14) 0.0029(16) 0.0039(14)
C37 0.0235(18) 0.040(2) 0.038(2) -0.0029(16) 0.0022(16) 0.0134(15)
C38 0.0307(19) 0.0320(18) 0.0186(16) -0.0027(13) 0.0065(14) -0.0054(14)
C39 0.0196(16) 0.0218(15) 0.0177(15) 0.0024(12) 0.0061(12) 0.0035(12)
C40 0.0203(16) 0.0307(16) 0.0153(15) 0.0012(12) 0.0050(12) 0.0066(13)
C41 0.0185(16) 0.0344(18) 0.0214(16) -0.0124(13) 0.0018(13) 0.0023(13)
C42 0.0267(18) 0.0152(14) 0.0315(18) -0.0042(12) 0.0083(14) 0.0023(12)
C43 0.0151(15) 0.0216(15) 0.0212(16) -0.0005(12) 0.0019(12) 0.0052(11)
C44 0.0283(18) 0.0229(16) 0.0290(18) 0.0020(13) 0.0125(14) -0.0016(13)
C45 0.035(2) 0.064(3) 0.0183(17) 0.0125(17) 0.0074(15) 0.0166(19)
C46 0.027(2) 0.058(3) 0.037(2) -0.0247(19) 0.0023(17) -0.0012(18)
C47 0.058(3) 0.0187(17) 0.065(3) 0.0032(18) 0.003(2) 0.0025(17)
C48 0.0253(18) 0.0349(18) 0.0240(17) 0.0024(14) -0.0006(14) 0.0130(14)
C49 0.0216(17) 0.042(2) 0.0213(17) -0.0080(14) 0.0060(14) 0.0015(14)
C50 0.0149(17) 0.074(3) 0.0253(19) -0.0244(18) 0.0027(14) 0.0052(17)
C51 0.028(2) 0.082(3) 0.0184(18) -0.0048(18) 0.0048(15) 0.023(2)
C52 0.0227(18) 0.061(2) 0.0188(17) 0.0077(16) 0.0053(14) 0.0172(16)
C53 0.042(2) 0.0346(19) 0.0299(19) -0.0073(15) 0.0116(17) -0.0092(16)
C54 0.023(2) 0.103(4) 0.058(3) -0.057(3) 0.000(2) 0.000(2)
C55 0.046(3) 0.142(5) 0.025(2) -0.009(3) -0.005(2) 0.056(3)
C56 0.049(3) 0.063(3) 0.050(3) 0.032(2) 0.020(2) 0.022(2)
U3 0.01388(8) 0.0199(3) 0.01235(10) -0.00064(14) 0.00221(6) -0.00065(13)
U3B 0.0138(5) 0.032(3) 0.0136(5) -0.0017(9) 0.0005(3) 0.0048(9)
N3 0.0227(15) 0.0319(15) 0.0206(14) -0.0040(11) 0.0046(11) -0.0038(11)
C57 0.0136(15) 0.0243(15) 0.0180(15) 0.0015(12) -0.0021(12) 0.0008(12)
C58 0.0164(15) 0.0266(16) 0.0157(15) 0.0016(12) -0.0003(12) -0.0031(12)
C59 0.0229(16) 0.0208(15) 0.0198(16) 0.0013(12) -0.0014(13) 0.0004(12)
C60 0.0200(16) 0.0250(15) 0.0175(15) -0.0053(12) -0.0016(12) 0.0004(12)
C61 0.0176(15) 0.0233(15) 0.0149(14) -0.0005(11) -0.0012(12) -0.0011(12)
C62 0.0234(17) 0.0253(16) 0.0263(17) 0.0018(13) -0.0014(13) 0.0061(13)
C63 0.0236(17) 0.0302(17) 0.0217(16) 0.0057(13) 0.0082(13) -0.0005(13)
C64 0.053(2) 0.0230(17) 0.0269(18) 0.0014(14) 0.0007(17) 0.0034(16)
C65 0.0289(19) 0.0355(19) 0.0233(17) -0.0066(14) 0.0013(14) 0.0035(15)
C66 0.0318(19) 0.0324(18) 0.0169(16) 0.0042(13) 0.0015(14) -0.0047(14)
C67 0.0213(16) 0.0213(14) 0.0141(14) -0.0014(11) 0.0011(12) -0.0010(12)
C68 0.0240(16) 0.0193(14) 0.0128(14) -0.0010(11) -0.0001(12) 0.0023(12)
C69 0.0176(15) 0.0193(14) 0.0165(14) -0.0019(11) 0.0021(12) -0.0016(11)
C70 0.0262(17) 0.0162(14) 0.0233(16) 0.0005(12) 0.0043(13) 0.0014(12)
C71 0.0187(15) 0.0233(15) 0.0163(15) -0.0025(12) 0.0030(12) 0.0020(12)
C72 0.0312(19) 0.0252(16) 0.0242(17) 0.0030(13) 0.0076(14) -0.0012(14)
C73 0.0305(19) 0.0274(17) 0.0325(19) 0.0069(14) 0.0049(15) 0.0090(14)
C74 0.0213(17) 0.0263(16) 0.0315(18) -0.0012(14) 0.0029(14) -0.0011(13)
C75 0.034(2) 0.0223(16) 0.043(2) 0.0062(15) 0.0108(17) 0.0048(14)
C76 0.0226(17) 0.0293(17) 0.0273(18) -0.0045(13) 0.0041(14) 0.0048(13)
C77 0.0189(16) 0.0284(17) 0.0234(17) -0.0055(13) -0.0006(13) 0.0027(13)
C78 0.0167(15) 0.0288(16) 0.0164(15) -0.0014(12) 0.0016(12) -0.0026(12)
C79 0.0177(16) 0.0259(16) 0.0213(16) -0.0025(12) 0.0017(12) 0.0005(12)
C80 0.0231(17) 0.0242(16) 0.0230(16) -0.0014(13) 0.0004(13) -0.0074(13)
C81 0.0302(19) 0.0292(18) 0.035(2) -0.0032(15) 0.0002(16) 0.0039(14)
C82 0.033(2) 0.0359(19) 0.0231(17) 0.0039(14) 0.0029(15) -0.0086(15)
C83 0.0238(18) 0.0350(19) 0.037(2) -0.0085(16) 0.0047(15) 0.0022(15)
C84 0.040(2) 0.0316(19) 0.033(2) 0.0059(15) 0.0017(16) -0.0047(16)
U4 0.01773(6) 0.01858(5) 0.01368(6) -0.00143(4) 0.00019(4) 0.00306(4)
N4 0.0210(15) 0.0440(17) 0.0193(14) 0.0015(12) 0.0028(11) 0.0105(12)
C85 0.0173(15) 0.0270(16) 0.0138(14) 0.0006(12) -0.0036(12) 0.0005(12)
C86 0.0163(15) 0.0212(14) 0.0183(15) 0.0005(12) -0.0014(12) 0.0018(11)
C87 0.0163(15) 0.0289(16) 0.0195(16) 0.0024(13) -0.0014(12) -0.0033(12)
C88 0.0280(18) 0.0204(15) 0.0232(17) 0.0007(12) -0.0055(14) -0.0010(13)
C89 0.0220(17) 0.0281(16) 0.0195(16) -0.0073(13) -0.0024(13) 0.0029(13)
C90 0.0254(18) 0.041(2) 0.0186(16) 0.0055(14) -0.0008(13) -0.0024(15)
C91 0.0240(17) 0.0262(16) 0.0287(18) 0.0022(13) -0.0026(14) 0.0076(13)
C92 0.0236(17) 0.0356(18) 0.0232(17) 0.0076(14) 0.0044(14) -0.0044(14)
C93 0.064(3) 0.0195(17) 0.038(2) 0.0031(15) -0.012(2) -0.0013(17)
C94 0.034(2) 0.042(2) 0.0274(19) -0.0141(15) -0.0029(16) 0.0116(16)
C95 0.0287(17) 0.0146(14) 0.0189(15) 0.0003(11) 0.0027(13) -0.0024(12)
C96 0.0197(15) 0.0184(14) 0.0148(14) -0.0044(11) -0.0001(12) 0.0010(11)
C97 0.0230(16) 0.0183(14) 0.0117(13) 0.0000(11) 0.0021(12) 0.0010(12)
C98 0.0219(16) 0.0237(15) 0.0142(14) -0.0038(12) -0.0017(12) 0.0022(12)
C99 0.0204(16) 0.0242(15) 0.0203(16) -0.0041(12) 0.0018(13) -0.0039(12)
C100 0.050(2) 0.0218(17) 0.034(2) 0.0059(14) 0.0055(17) -0.0017(16)
C101 0.0260(18) 0.0275(17) 0.0249(17) -0.0043(13) 0.0021(14) 0.0082(13)
C102 0.038(2) 0.0247(16) 0.0221(17) 0.0041(13) 0.0067(15) -0.0050(14)
C103 0.032(2) 0.038(2) 0.0238(18) -0.0046(14) -0.0079(15) 0.0141(15)
C104 0.0254(19) 0.046(2) 0.041(2) -0.0062(18) 0.0095(17) -0.0101(16)
C105 0.026(2) 0.053(2) 0.035(2) -0.0215(18) -0.0139(16) 0.0184(17)
C106 0.0146(19) 0.122(5) 0.047(3) -0.061(3) -0.0090(18) 0.014(2)
C107 0.017(2) 0.145(5) 0.024(2) -0.029(3) 0.0008(16) -0.005(3)
C108 0.0161(18) 0.089(3) 0.0183(17) 0.0079(19) 0.0007(14) -0.0014(19)
C109 0.056(3) 0.036(2) 0.055(3) -0.0218(19) -0.028(2) 0.0251(19)
C110 0.026(4) 0.033(4) 0.035(4) -0.006(3) 0.000(3) 0.003(3)
C111 0.026(4) 0.041(4) 0.028(4) 0.001(3) 0.013(3) -0.006(3)
C112 0.022(4) 0.049(6) 0.035(5) -0.022(4) -0.005(4) 0.017(4)
C113 0.020(5) 0.092(9) 0.019(4) -0.003(6) 0.010(3) -0.008(6)
C114 0.034(2) 0.080(3) 0.052(3) 0.040(2) -0.002(2) -0.008(2)

loop_
_atom_type_symbol
_atom_type_description
_atom_type_scat_dispersion_real
_atom_type_scat_dispersion_imag
_atom_type_scat_source
C C 0.0033 0.0016 'International Tables Vol C Tables 4.2.6.8 and 6.1.1.4'
H H 0.0000 0.0000 'International Tables Vol C Tables 4.2.6.8 and 6.1.1.4'
N N 0.0061 0.0033 'International Tables Vol C Tables 4.2.6.8 and 6.1.1.4'
U U -9.6767 9.6646 'International Tables Vol C Tables 4.2.6.8 and 6.1.1.4'

loop_
_geom_angle_atom_site_label_1
_geom_angle_atom_site_label_2
_geom_angle_atom_site_label_3
_geom_angle
Cnt1 U1 N1 107.6
Cnt1 U1 C25 106.1
Cnt2 U1 N1 106.7
Cnt2 U1 C25 112.7
Cnt1 U1 Cnt2 138.5
Cnt3 U2 N2 106.5
Cnt3 U2 C53 113.0
Cnt4 U2 N2 107.3
Cnt4 U2 C53 106.0
Cnt3 U2 Cnt4 138.7
Cnt5 U3 N3 108.1
Cnt5 U3 C81 110.2
Cnt6 U3 N3 110.2
Cnt6 U3 C81 104.9
Cnt5 U3 Cnt6 138.7
Cnt7 U4 N4 106.8
Cnt7 U4 C109 105.2
Cnt8 U4 N4 106.9
Cnt8 U4 C109 113.8
Cnt7 U4 Cnt8 138.7
N1 U1 C2 113.30(9)
N1 U1 C12 99.63(9)
C2 U1 C12 136.16(9)
N1 U1 C1 85.73(9)
C2 U1 C1 30.14(9)
C12 U1 C1 162.20(9)
N1 U1 C13 128.51(9)
C2 U1 C13 115.37(9)
C12 U1 C13 30.09(9)
C1 U1 C13 145.06(9)
N1 U1 C5 86.37(9)
C2 U1 C5 49.48(9)
C12 U1 C5 165.76(9)
C1 U1 C5 30.06(9)
C13 U1 C5 139.57(9)
N1 U1 C3 133.78(9)
C2 U1 C3 30.01(9)
C12 U1 C3 126.53(9)
C1 U1 C3 49.74(9)
C13 U1 C3 97.49(9)
C5 U1 C3 49.51(9)
N1 U1 C15 95.14(9)
C2 U1 C15 145.48(10)
C12 U1 C15 49.36(9)
C1 U1 C15 147.60(9)
C13 U1 C15 49.36(8)
C5 U1 C15 117.56(9)
C3 U1 C15 115.50(9)
N1 U1 C14 124.95(9)
C2 U1 C14 119.57(9)
C12 U1 C14 49.32(9)
C1 U1 C14 139.00(9)
C13 U1 C14 29.75(8)
C5 U1 C14 116.80(9)
C3 U1 C14 91.81(9)
C15 U1 C14 29.94(9)
N1 U1 C4 114.05(9)
C2 U1 C4 49.53(9)
C12 U1 C4 138.48(9)
C1 U1 C4 49.71(9)
C13 U1 C4 109.68(9)
C5 U1 C4 29.98(9)
C3 U1 C4 30.04(8)
C15 U1 C4 101.94(9)
C14 U1 C4 90.31(9)
N1 U1 C11 80.81(9)
C2 U1 C11 164.72(9)
C12 U1 C11 29.97(9)
C1 U1 C11 165.13(9)
C13 U1 C11 49.46(9)
C5 U1 C11 141.48(9)
C3 U1 C11 141.05(9)
C15 U1 C11 29.77(9)
C14 U1 C11 49.25(9)
C4 U1 C11 131.67(9)
C24 N1 C21 105.7(3)
C24 N1 U1 144.3(2)
C21 N1 U1 107.51(19)
C2 C1 C5 107.3(3)
C2 C1 C6 127.7(3)
C5 C1 C6 124.8(3)
C2 C1 U1 74.47(17)
C5 C1 U1 75.34(17)
C6 C1 U1 120.4(2)
C3 C2 C1 108.8(3)
C3 C2 C7 124.8(3)
C1 C2 C7 126.4(3)
C3 C2 U1 75.99(17)
C1 C2 U1 75.39(17)
C7 C2 U1 117.1(2)
C2 C3 C4 107.7(3)
C2 C3 C8 125.7(3)
C4 C3 C8 126.3(3)
C2 C3 U1 74.00(17)
C4 C3 U1 75.35(17)
C8 C3 U1 121.8(2)
C5 C4 C3 107.6(3)
C5 C4 C9 126.0(3)
C3 C4 C9 125.9(3)
C5 C4 U1 74.47(17)
C3 C4 U1 74.61(17)
C9 C4 U1 123.1(2)
C1 C5 C4 108.5(3)
C1 C5 C10 124.9(3)
C4 C5 C10 126.3(3)
C1 C5 U1 74.60(17)
C4 C5 U1 75.55(17)
C10 C5 U1 120.2(2)
C15 C11 C12 107.6(3)
C15 C11 C16 127.3(3)
C12 C11 C16 125.0(3)
C15 C11 U1 74.79(17)
C12 C11 U1 73.81(16)
C16 C11 U1 119.0(2)
C11 C12 C13 108.3(3)
C11 C12 C17 125.7(3)
C13 C12 C17 125.7(3)
C11 C12 U1 76.22(17)
C13 C12 U1 75.45(17)
C17 C12 U1 119.5(2)
C14 C13 C12 107.9(3)
C14 C13 C18 127.0(3)
C12 C13 C18 125.2(3)
C14 C13 U1 75.69(16)
C12 C13 U1 74.46(16)
C18 C13 U1 115.3(2)
C13 C14 C15 108.1(3)
C13 C14 C19 126.3(3)
C15 C14 C19 124.5(3)
C13 C14 U1 74.56(16)
C15 C14 U1 74.86(16)
C19 C14 U1 126.2(2)
C11 C15 C14 108.1(3)
C11 C15 C20 126.8(3)
C14 C15 C20 124.7(3)
C11 C15 U1 75.43(17)
C14 C15 U1 75.20(16)
C20 C15 U1 121.0(2)
C22 C21 N1 110.7(3)
C22 C21 C25 129.5(3)
N1 C21 C25 119.8(3)
C21 C22 C23 106.2(3)
C21 C22 C26 128.8(3)
C23 C22 C26 125.0(3)
C24 C23 C22 106.5(3)
C24 C23 C27 127.0(3)
C22 C23 C27 126.4(3)
C23 C24 N1 110.9(3)
C23 C24 C28 128.6(3)
N1 C24 C28 120.4(3)
N2 U2 C42 114.36(10)
N2 U2 C33 97.74(9)
C42 U2 C33 137.59(10)
N2 U2 C41 86.08(10)
C42 U2 C41 30.41(10)
C33 U2 C41 162.75(10)
N2 U2 C29 127.19(9)
C42 U2 C29 115.25(10)
C33 U2 C29 30.14(9)
C41 U2 C29 145.52(10)
N2 U2 C43 133.44(9)
C42 U2 C43 30.08(9)
C33 U2 C43 128.82(9)
C41 U2 C43 49.76(9)
C29 U2 C43 99.11(9)
N2 U2 C40 85.42(9)
C42 U2 C40 49.61(9)
C33 U2 C40 166.69(9)
C41 U2 C40 29.85(10)
C29 U2 C40 142.57(10)
C43 U2 C40 49.44(9)
N2 U2 C30 126.15(9)
C42 U2 C30 117.64(10)
C33 U2 C30 49.34(9)
C41 U2 C30 139.05(9)
C29 U2 C30 29.73(8)
C43 U2 C30 90.78(9)
C40 U2 C30 118.77(9)
N2 U2 C31 96.64(10)
C42 U2 C31 142.72(10)
C33 U2 C31 49.23(9)
C41 U2 C31 147.31(10)
C29 U2 C31 49.26(9)
C43 U2 C31 112.79(9)
C40 U2 C31 117.66(9)
C30 U2 C31 29.90(9)
N2 U2 C39 112.54(9)
C42 U2 C39 49.67(9)
C33 U2 C39 140.41(9)
C41 U2 C39 49.60(9)
C29 U2 C39 112.62(9)
C43 U2 C39 29.99(8)
C40 U2 C39 29.97(9)
C30 U2 C39 91.38(9)
C31 U2 C39 100.52(9)
N2 U2 C32 80.65(9)
C42 U2 C32 164.57(10)
C33 U2 C32 29.92(9)
C41 U2 C32 164.66(10)
C29 U2 C32 49.38(9)
C43 U2 C32 139.72(9)
C40 U2 C32 139.97(9)
C30 U2 C32 49.14(9)
C31 U2 C32 29.60(9)
C39 U2 C32 129.76(9)
C52 N2 C49 106.0(3)
C52 N2 U2 144.0(2)
C49 N2 U2 107.8(2)
C30 C29 C33 108.2(3)
C30 C29 C34 127.0(3)
C33 C29 C34 124.7(3)
C30 C29 U2 76.30(17)
C33 C29 U2 74.86(17)
C34 C29 U2 113.6(2)
C29 C30 C31 107.8(3)
C29 C30 C35 126.5(3)
C31 C30 C35 124.5(3)
C29 C30 U2 73.97(17)
C31 C30 U2 75.18(17)
C35 C30 U2 126.6(2)
C32 C31 C30 108.2(3)
C32 C31 C36 126.7(3)
C30 C31 C36 124.7(3)
C32 C31 U2 75.51(17)
C30 C31 U2 74.91(17)
C36 C31 U2 121.2(2)
C31 C32 C33 107.7(3)
C31 C32 C37 126.7(3)
C33 C32 C37 125.6(3)
C31 C32 U2 74.89(17)
C33 C32 U2 73.37(17)
C37 C32 U2 120.3(2)
C29 C33 C32 108.1(3)
C29 C33 C38 125.7(3)
C32 C33 C38 126.0(3)
C29 C33 U2 75.00(17)
C32 C33 U2 76.72(17)
C38 C33 U2 118.79(19)
C43 C39 C40 107.2(3)
C43 C39 C44 125.9(3)
C40 C39 C44 126.4(3)
C43 C39 U2 73.70(17)
C40 C39 U2 74.61(17)
C44 C39 U2 122.9(2)
C41 C40 C39 108.5(3)
C41 C40 C45 124.9(3)
C39 C40 C45 126.3(3)
C41 C40 U2 74.13(17)
C39 C40 U2 75.42(17)
C45 C40 U2 121.7(2)
C40 C41 C42 107.7(3)
C40 C41 C46 124.3(3)
C42 C41 C46 127.8(3)
C40 C41 U2 76.03(17)
C42 C41 U2 73.86(18)
C46 C41 U2 120.4(2)
C43 C42 C41 108.2(3)
C43 C42 C47 124.6(3)
C41 C42 C47 127.2(3)
C43 C42 U2 75.95(18)
C41 C42 U2 75.73(18)
C47 C42 U2 114.1(2)
C42 C43 C39 108.4(3)
C42 C43 C48 125.1(3)
C39 C43 C48 126.0(3)
C42 C43 U2 73.97(18)
C39 C43 U2 76.31(17)
C48 C43 U2 121.7(2)
C50 C49 N2 109.9(3)
C50 C49 C53 130.2(4)
N2 C49 C53 120.0(3)
C49 C50 C51 106.6(3)
C49 C50 C54 127.9(4)
C51 C50 C54 125.5(4)
C52 C51 C50 106.6(3)
C52 C51 C55 127.7(5)
C50 C51 C55 125.7(4)
C51 C52 N2 110.9(4)
C51 C52 C56 128.6(4)
N2 C52 C56 120.4(3)
N3 U3 C70 110.16(10)
N3 U3 C69 85.63(9)
C70 U3 C69 30.32(9)
N3 U3 C61 96.23(9)
C70 U3 C61 135.74(11)
C69 U3 C61 161.97(12)
N3 U3 C57 126.38(9)
C70 U3 C57 115.04(10)
C69 U3 C57 144.88(10)
C61 U3 C57 30.23(9)
N3 U3 C68 92.29(10)
C70 U3 C68 49.56(9)
C69 U3 C68 29.99(8)
C61 U3 C68 165.90(10)
C57 U3 C68 139.31(9)
N3 U3 C59 101.14(10)
C70 U3 C59 146.02(10)
C69 U3 C59 147.99(11)
C61 U3 C59 49.24(9)
C57 U3 C59 49.45(9)
C68 U3 C59 118.01(11)
N3 U3 C58 129.89(10)
C70 U3 C58 119.83(10)
C69 U3 C58 139.16(9)
C61 U3 C58 49.39(9)
C57 U3 C58 29.90(8)
C68 U3 C58 116.78(10)
C59 U3 C58 29.90(9)
N3 U3 C71 135.33(9)
C70 U3 C71 30.05(9)
C69 U3 C71 49.72(9)
C61 U3 C71 126.43(10)
C57 U3 C71 97.33(9)
C68 U3 C71 49.34(9)
C59 U3 C71 116.02(10)
C58 U3 C71 92.08(9)
N3 U3 C60 82.13(9)
C70 U3 C60 164.53(11)
C69 U3 C60 165.15(11)
C61 U3 C60 29.89(9)
C57 U3 C60 49.72(9)
C68 U3 C60 142.08(12)
C59 U3 C60 29.90(9)
C58 U3 C60 49.47(9)
C71 U3 C60 141.52(9)
N3 U3 C67 121.51(10)
C70 U3 C67 49.28(9)
C69 U3 C67 49.41(9)
C61 U3 C67 138.67(9)
C57 U3 C67 109.58(9)
C68 U3 C67 29.83(9)
C59 U3 C67 102.82(10)
C58 U3 C67 90.65(9)
C71 U3 C67 29.66(9)
C60 U3 C67 132.69(11)
C80 N3 C77 105.6(3)
C80 N3 U3 143.0(2)
C77 N3 U3 107.1(2)
C58 C57 C61 107.5(3)
C58 C57 C62 125.5(3)
C61 C57 C62 127.0(3)
C58 C57 U3 75.73(17)
C61 C57 U3 74.67(17)
C62 C57 U3 117.7(2)
C57 C58 C59 108.1(3)
C57 C58 C63 125.4(3)
C59 C58 C63 125.8(3)
C57 C58 U3 74.37(17)
C59 C58 U3 75.04(18)
C63 C58 U3 124.4(2)
C58 C59 C60 108.5(3)
C58 C59 C64 125.0(3)
C60 C59 C64 126.5(3)
C58 C59 U3 75.06(17)
C60 C59 U3 75.42(17)
C64 C59 U3 115.0(2)
C61 C60 C59 107.1(3)
C61 C60 C65 125.1(3)
C59 C60 C65 127.7(3)
C61 C60 U3 73.79(17)
C59 C60 U3 74.68(17)
C65 C60 U3 120.7(2)
C60 C61 C57 108.8(3)
C60 C61 C66 124.1(3)
C57 C61 C66 126.8(3)
C60 C61 U3 76.31(18)
C57 C61 U3 75.10(17)
C66 C61 U3 119.6(2)
C71 C67 C68 107.9(3)
C71 C67 C72 127.4(3)
C68 C67 C72 124.4(3)
C71 C67 U3 74.38(17)
C68 C67 U3 73.61(16)
C72 C67 U3 122.2(2)
C69 C68 C67 108.4(3)
C69 C68 C73 125.7(3)
C67 C68 C73 125.8(3)
C69 C68 U3 74.23(17)
C67 C68 U3 76.55(17)
C73 C68 U3 118.8(2)
C68 C69 C70 107.5(3)
C68 C69 C74 124.7(3)
C70 C69 C74 127.7(3)
C68 C69 U3 75.78(17)
C70 C69 U3 74.56(18)
C74 C69 U3 118.2(2)
C71 C70 C69 108.4(3)
C71 C70 C75 125.1(3)
C69 C70 C75 126.5(3)
C71 C70 U3 76.71(18)
C69 C70 U3 75.13(17)
C75 C70 U3 116.3(2)
C67 C71 C70 107.7(3)
C67 C71 C76 127.3(3)
C70 C71 C76 124.4(3)
C67 C71 U3 75.96(17)
C70 C71 U3 73.24(18)
C76 C71 U3 123.3(2)
C78 C77 N3 110.6(3)
C78 C77 C81 129.0(3)
N3 C77 C81 120.3(3)
C77 C78 C79 105.8(3)
C77 C78 C82 128.1(3)
C79 C78 C82 126.0(3)
C80 C79 C78 106.8(3)
C80 C79 C83 127.5(3)
C78 C79 C83 125.7(3)
N3 C80 C79 111.2(3)
N3 C80 C84 121.0(3)
C79 C80 C84 127.7(3)
N4 U4 C88 113.48(10)
N4 U4 C98 98.60(9)
C88 U4 C98 137.50(9)
N4 U4 C97 127.81(9)
C88 U4 C97 115.71(9)
C98 U4 C97 30.05(9)
N4 U4 C87 132.91(9)
C88 U4 C87 30.06(10)
C98 U4 C87 128.48(9)
C97 U4 C87 99.02(9)
N4 U4 C89 85.58(10)
C88 U4 C89 30.14(10)
C98 U4 C89 162.77(9)
C97 U4 C89 145.62(9)
C87 U4 C89 49.53(10)
N4 U4 C85 85.20(9)
C88 U4 C85 49.64(9)
C98 U4 C85 166.23(9)
C97 U4 C85 141.77(9)
C87 U4 C85 49.38(9)
C89 U4 C85 30.06(9)
N4 U4 C86 112.56(9)
C88 U4 C86 49.62(9)
C98 U4 C86 139.92(9)
C97 U4 C86 111.88(9)
C87 U4 C86 29.91(9)
C89 U4 C86 49.56(9)
C85 U4 C86 29.93(9)
N4 U4 C96 125.99(9)
C88 U4 C96 118.44(10)
C98 U4 C96 49.43(9)
C97 U4 C96 29.83(8)
C87 U4 C96 91.25(9)
C89 U4 C96 138.96(9)
C85 U4 C96 117.95(9)
C86 U4 C96 90.98(9)
N4 U4 C99 80.95(10)
C88 U4 C99 165.04(10)
C98 U4 C99 30.03(9)
C97 U4 C99 49.35(9)
C87 U4 C99 140.31(10)
C89 U4 C99 164.56(10)
C85 U4 C99 139.93(9)
C86 U4 C99 130.17(9)
C96 U4 C99 49.16(9)
N4 U4 C95 96.46(10)
C88 U4 C95 143.59(10)
C98 U4 C95 49.31(9)
C97 U4 C95 49.20(8)
C87 U4 C95 113.62(10)
C89 U4 C95 147.19(9)
C85 U4 C95 117.27(9)
C86 U4 C95 100.79(9)
C96 U4 C95 29.80(9)
C99 U4 C95 29.63(9)
C105 N4 C108 106.1(3)
C105 N4 U4 107.8(2)
C108 N4 U4 144.5(3)
C86 C85 C89 108.2(3)
C86 C85 C90 126.7(3)
C89 C85 C90 124.8(3)
C86 C85 U4 75.20(17)
C89 C85 U4 74.81(17)
C90 C85 U4 121.0(2)
C87 C86 C85 107.7(3)
C87 C86 C91 126.3(3)
C85 C86 C91 125.6(3)
C87 C86 U4 74.29(17)
C85 C86 U4 74.87(17)
C91 C86 U4 122.6(2)
C88 C87 C86 108.3(3)
C88 C87 C92 124.7(3)
C86 C87 C92 126.7(3)
C88 C87 U4 73.93(18)
C86 C87 U4 75.81(17)
C92 C87 U4 121.5(2)
C87 C88 C89 108.4(3)
C87 C88 C93 124.0(3)
C89 C88 C93 127.5(3)
C87 C88 U4 76.01(18)
C89 C88 U4 76.40(18)
C93 C88 U4 114.7(2)
C88 C89 C85 107.4(3)
C88 C89 C94 127.9(3)
C85 C89 C94 124.5(3)
C88 C89 U4 73.47(18)
C85 C89 U4 75.13(17)
C94 C89 U4 120.5(2)
C99 C95 C96 108.2(3)
C99 C95 C100 126.5(3)
C96 C95 C100 124.9(3)
C99 C95 U4 75.00(17)
C96 C95 U4 74.84(17)
C100 C95 U4 121.8(2)
C97 C96 C95 107.7(3)
C97 C96 C101 126.3(3)
C95 C96 C101 124.7(3)
C97 C96 U4 73.96(16)
C95 C96 U4 75.35(17)
C101 C96 U4 126.6(2)
C96 C97 C98 108.4(3)
C96 C97 C102 126.3(3)
C98 C97 C102 125.2(3)
C96 C97 U4 76.21(16)
C98 C97 U4 74.93(17)
C102 C97 U4 114.2(2)
C97 C98 C99 107.7(3)
C97 C98 C103 126.0(3)
C99 C98 C103 126.0(3)
C97 C98 U4 75.02(17)
C99 C98 U4 76.21(17)
C103 C98 U4 119.0(2)
C95 C99 C98 107.9(3)
C95 C99 C104 127.0(3)
C98 C99 C104 124.9(3)
C95 C99 U4 75.37(17)
C98 C99 U4 73.76(17)
C104 C99 U4 120.2(2)
C106 C105 N4 110.1(4)
C106 C105 C109 130.1(4)
N4 C105 C109 119.8(3)
C105 C106 C107 106.9(4)
C105 C106 C110 140.1(7)
C107 C106 C110 112.9(5)
C105 C106 C112 111.6(6)
C107 C106 C112 141.3(5)
C110 C106 C112 28.8(4)
C108 C107 C113 146.0(8)
C108 C107 C106 106.6(4)
C113 C107 C106 107.4(7)
C108 C107 C111 116.2(6)
C113 C107 C111 29.8(5)
C106 C107 C111 137.2(5)
C107 C108 N4 110.2(4)
C107 C108 C114 129.1(4)
N4 C108 C114 120.6(4)

loop_
_geom_bond_atom_site_label_1
_geom_bond_atom_site_label_2
_geom_bond_distance
U1 Cnt1 2.465
U1 Cnt2 2.473
U1 N1 2.368(3)
U1 C2 2.727(3)
U1 C12 2.734(3)
U1 C1 2.739(3)
U1 C13 2.747(3)
U1 C5 2.749(3)
U1 C3 2.753(3)
U1 C15 2.757(3)
U1 C14 2.761(3)
U1 C4 2.762(3)
U1 C11 2.765(3)
U1 C21 3.088(3)
U1 C25 3.039(3)
U1 C24 3.583(3)
U1 C28 4.114(3)
N1 C24 1.383(4)
N1 C21 1.392(4)
C1 C2 1.421(4)
C1 C5 1.423(4)
C1 C6 1.500(4)
C2 C3 1.419(4)
C2 C7 1.507(4)
C3 C4 1.429(4)
C3 C8 1.498(4)
C4 C5 1.426(4)
C4 C9 1.508(4)
C5 C10 1.507(4)
C11 C15 1.419(4)
C11 C12 1.422(4)
C11 C16 1.506(4)
C12 C13 1.423(4)
C12 C17 1.505(4)
C13 C14 1.414(4)
C13 C18 1.505(4)
C14 C15 1.425(4)
C14 C19 1.511(4)
C15 C20 1.511(4)
C21 C22 1.381(4)
C21 C25 1.514(4)
C22 C23 1.434(4)
C22 C26 1.492(4)
C23 C24 1.377(4)
C23 C27 1.501(4)
C24 C28 1.504(4)
U2 Cnt3 2.474
U2 Cnt4 2.457
U2 N2 2.363(3)
U2 C42 2.707(3)
U2 C33 2.730(3)
U2 C41 2.731(3)
U2 C29 2.732(3)
U2 C43 2.732(3)
U2 C40 2.755(3)
U2 C30 2.762(3)
U2 C31 2.765(3)
U2 C39 2.766(3)
U2 C32 2.773(3)
U2 C49 3.087(3)
U2 C53 3.042(4)
U2 C52 3.576(3)
U2 C56 4.097(4)
N2 C52 1.385(4)
N2 C49 1.391(4)
C29 C30 1.409(4)
C29 C33 1.420(4)
C29 C34 1.509(4)
C30 C31 1.426(4)
C30 C35 1.509(4)
C31 C32 1.415(4)
C31 C36 1.513(4)
C32 C33 1.421(4)
C32 C37 1.510(4)
C33 C38 1.509(4)
C39 C43 1.423(4)
C39 C40 1.427(4)
C39 C44 1.508(4)
C40 C41 1.413(4)
C40 C45 1.511(4)
C41 C42 1.426(5)
C41 C46 1.507(5)
C42 C43 1.411(4)
C42 C47 1.512(5)
C43 C48 1.505(4)
C49 C50 1.381(5)
C49 C53 1.507(5)
C50 C51 1.433(6)
C50 C54 1.498(5)
C51 C52 1.363(5)
C51 C55 1.503(5)
C52 C56 1.506(6)
U3 Cnt5 2.469
U3 Cnt6 2.467
U3 N3 2.369(3)
U3 C70 2.718(3)
U3 C69 2.725(3)
U3 C61 2.733(3)
U3 C57 2.738(3)
U3 C68 2.745(3)
U3 C59 2.755(3)
U3 C58 2.756(3)
U3 C71 2.762(3)
U3 C60 2.765(3)
U3 C67 2.783(3)
U3 C77 3.083(3)
U3 C81 3.077(4)
U3 C80 3.558(4)
U3 C84 4.092(4)
N3 C80 1.369(4)
N3 C77 1.397(4)
C57 C58 1.417(4)
C57 C61 1.427(4)
C57 C62 1.499(4)
C58 C59 1.422(4)
C58 C63 1.519(4)
C59 C60 1.424(4)
C59 C64 1.517(4)
C60 C61 1.418(4)
C60 C65 1.496(4)
C61 C66 1.508(4)
C67 C71 1.419(4)
C67 C68 1.423(4)
C67 C72 1.505(4)
C68 C69 1.415(4)
C68 C73 1.506(4)
C69 C70 1.423(4)
C69 C74 1.507(4)
C70 C71 1.421(4)
C70 C75 1.506(4)
C71 C76 1.508(4)
C77 C78 1.382(4)
C77 C81 1.496(4)
C78 C79 1.429(4)
C78 C82 1.504(4)
C79 C80 1.374(4)
C79 C83 1.496(4)
C80 C84 1.517(4)
U4 Cnt7 2.461
U4 Cnt8 2.475
U4 N4 2.366(3)
U4 C88 2.711(3)
U4 C98 2.734(3)
U4 C97 2.735(3)
U4 C87 2.738(3)
U4 C89 2.749(3)
U4 C85 2.753(3)
U4 C86 2.757(3)
U4 C96 2.763(3)
U4 C99 2.765(3)
U4 C95 2.770(3)
U4 C105 3.083(4)
U4 C109 3.025(4)
U4 C108 3.590(3)
U4 C114 4.108(4)
N4 C105 1.382(5)
N4 C108 1.391(5)
C85 C86 1.423(4)
C85 C89 1.427(4)
C85 C90 1.499(4)
C86 C87 1.418(4)
C86 C91 1.506(4)
C87 C88 1.413(5)
C87 C92 1.508(4)
C88 C89 1.420(5)
C88 C93 1.512(4)
C89 C94 1.499(5)
C95 C99 1.415(4)
C95 C96 1.423(4)
C95 C100 1.504(4)
C96 C97 1.415(4)
C96 C101 1.510(4)
C97 C98 1.418(4)
C97 C102 1.508(4)
C98 C99 1.425(4)
C98 C103 1.506(4)
C99 C104 1.513(4)
C105 C106 1.372(6)
C105 C109 1.509(6)
C106 C107 1.427(8)
C106 C110 1.443(8)
C106 C112 1.705(10)
C107 C108 1.367(6)
C107 C113 1.399(9)
C107 C111 1.648(9)
C108 C114 1.496(6)
